data_2240262
loop_
_publ_author_name
'Nadendla, Eswar Kumar'
'Jagadeesan, G.'
'Kannan, D.'
'Bakthadoss, Mannickam'
'Gunasekaran, K.'

_publ_section_title
;
 Crystal structure of methyl
 1-methyl-3,5-diphenyl-7-tosyl-3,6,7,11b-tetrahydropyrazolo[4',3':5,6]pyrano[3,4-<i>c</i>]quinoline-5a(5<i>H</i>)-carboxylate
;
_journal_coeditor_code SU5015
_journal_issue 12
_journal_name_full 'Acta Crystallographica Section E'
_journal_page_first o1295
_journal_page_last o1296
_journal_paper_doi 10.1107/S160053681402515X
_journal_volume 70
_journal_year 2014
_chemical_formula_iupac 'C35 H31 N3 O5 S'
_chemical_formula_moiety 'C35 H31 N3 O5 S'
_chemical_formula_sum 'C35 H31 N3 O5 S'
_chemical_formula_weight 605.69
_chemical_name_systematic
'Methyl 1-methyl-3,5-diphenyl-7-tosyl-3,6,7,11b-tetrahydropyrazolo[4',3':5,6]pyrano[3,4-<i>c</i>]quinoline-5a(5<i>H</i>)-carboxylate'
_space_group_IT_number 2
_symmetry_cell_setting triclinic
_symmetry_space_group_name_Hall '-P 1'
_symmetry_space_group_name_H-M 'P -1'
_atom_sites_solution_hydrogens geom
_atom_sites_solution_primary direct
_atom_sites_solution_secondary difmap
_audit_creation_method SHELXL-97
_cell_angle_alpha 112.708(5)
_cell_angle_beta 91.908(5)
_cell_angle_gamma 113.180(5)
_cell_formula_units_Z 2
_cell_length_a 10.781(5)
_cell_length_b 11.682(5)
_cell_length_c 14.560(5)
_cell_measurement_reflns_used 8834
_cell_measurement_temperature 293(2)
_cell_measurement_theta_max 31.20
_cell_measurement_theta_min 2.05
_cell_volume 1517.5(11)
_computing_cell_refinement
;
APEX2 and SAINT (Bruker, 2004)
;
_computing_data_collection
;
APEX2 (Bruker, 2004)
;
_computing_data_reduction
;
SAINT and XPREP (Bruker, 2004)
;
_computing_molecular_graphics
;
PLATON (Spek, 2009) and Mercury (Macrae <i>et al.</i>,  2008)
;
_computing_publication_material
;
<i>PLATON</i> (Spek, 2009)
;
_computing_structure_refinement
;
<i>SHELXL97</i> (Sheldrick, 2008)
;
_computing_structure_solution
;
<i>SHELXS97</i> (Sheldrick, 2008)
;
_diffrn_ambient_temperature 293(2)
_diffrn_measured_fraction_theta_full 0.994
_diffrn_measured_fraction_theta_max 0.994
_diffrn_measurement_device_type 'Bruker Kappa APEXII CCD'
_diffrn_measurement_method '\w and \f scan'
_diffrn_radiation_monochromator graphite
_diffrn_radiation_source 'fine-focus sealed tube'
_diffrn_radiation_type MoK\a
_diffrn_radiation_wavelength 0.71073
_diffrn_reflns_av_R_equivalents 0.0282
_diffrn_reflns_av_sigmaI/netI 0.0232
_diffrn_reflns_limit_h_max 13
_diffrn_reflns_limit_h_min -13
_diffrn_reflns_limit_k_max 14
_diffrn_reflns_limit_k_min -14
_diffrn_reflns_limit_l_max 18
_diffrn_reflns_limit_l_min -18
_diffrn_reflns_number 23138
_diffrn_reflns_theta_full 26.56
_diffrn_reflns_theta_max 26.56
_diffrn_reflns_theta_min 1.55
_diffrn_standards_decay_% 0
_exptl_absorpt_coefficient_mu 0.155
_exptl_absorpt_correction_T_max 0.9831
_exptl_absorpt_correction_T_min 0.9790
_exptl_absorpt_correction_type multi-scan
_exptl_absorpt_process_details
;
(SADABS; Bruker, 2004)
;
_exptl_crystal_colour colourless
_exptl_crystal_density_diffrn 1.326
_exptl_crystal_density_method 'not measured'
_exptl_crystal_description block
_exptl_crystal_F_000 636
_exptl_crystal_size_max 0.25
_exptl_crystal_size_mid 0.20
_exptl_crystal_size_min 0.20
_refine_diff_density_max 0.293
_refine_diff_density_min -0.463
_refine_ls_extinction_coef 0.0095(12)
_refine_ls_extinction_expression Fc^*^=kFc[1+0.001xFc^2^\l^3^/sin(2\q)]^-1/4^
_refine_ls_extinction_method
;
<i>SHELXL97</i> (Sheldrick, 2008)
;
_refine_ls_goodness_of_fit_ref 1.039
_refine_ls_hydrogen_treatment mixed
_refine_ls_matrix_type full
_refine_ls_number_parameters 406
_refine_ls_number_reflns 6308
_refine_ls_number_restraints 0
_refine_ls_restrained_S_all 1.039
_refine_ls_R_factor_all 0.0543
_refine_ls_R_factor_gt 0.0427
_refine_ls_shift/su_max 0.001
_refine_ls_shift/su_mean 0.000
_refine_ls_structure_factor_coef Fsqd
_refine_ls_weighting_details 'calc w=1/[\s^2^(Fo^2^)+(0.0517P)^2^+0.4727P] where P=(Fo^2^+2Fc^2^)/3'
_refine_ls_weighting_scheme calc
_refine_ls_wR_factor_gt 0.1095
_refine_ls_wR_factor_ref 0.1180
_reflns_number_gt 5070
_reflns_number_total 6308
_reflns_threshold_expression I>2sigma(I)
_cod_data_source_file su5015sup1.cif
_cod_data_source_block I
_cod_database_code 2240262
_cod_database_fobs_code 2240262

loop_
_symmetry_equiv_pos_as_xyz
'x, y, z'
'-x, -y, -z'

loop_
_atom_site_type_symbol
_atom_site_label
_atom_site_fract_x
_atom_site_fract_y
_atom_site_fract_z
_atom_site_U_iso_or_equiv
_atom_site_adp_type
_atom_site_calc_flag
_atom_site_refinement_flags
_atom_site_occupancy
_atom_site_symmetry_multiplicity
H H10 0.3360(16) 1.4361(17) 0.3161(12) 0.040(4) Uiso d . 1 1
H H19 0.5740(16) 1.5341(17) 0.3206(12) 0.039(4) Uiso d . 1 1
S S1 0.28913(5) 0.93229(4) 0.10089(4) 0.05837(16) Uani d . 1 1
O O3 0.63192(11) 1.40325(11) 0.34307(8) 0.0427(3) Uani d . 1 1
N N2 0.44250(14) 1.28179(15) 0.50555(10) 0.0451(3) Uani d . 1 1
N N1 0.56158(13) 1.32792(14) 0.47097(10) 0.0408(3) Uani d . 1 1
O O5 0.39810(15) 1.50993(13) 0.17850(9) 0.0585(3) Uani d . 1 1
C C10 0.33680(16) 1.34586(16) 0.28908(11) 0.0383(3) Uani d . 1 1
C C18 0.53403(16) 1.35576(15) 0.39247(11) 0.0381(3) Uani d . 1 1
C C8 0.42521(16) 1.19731(15) 0.15787(12) 0.0428(4) Uani d . 1 1
H H8A 0.4420 1.1826 0.0901 0.051 Uiso calc R 1 1
H H8B 0.4977 1.1919 0.1947 0.051 Uiso calc R 1 1
C C11 0.19167(16) 1.23858(17) 0.23342(12) 0.0428(4) Uani d . 1 1
C C26 0.68408(17) 1.33323(16) 0.51560(12) 0.0434(4) Uani d . 1 1
N N3 0.29016(14) 1.08531(14) 0.14857(12) 0.0519(4) Uani d . 1 1
C C9 0.43402(16) 1.34228(15) 0.21259(11) 0.0374(3) Uani d . 1 1
C C32 0.34569(16) 1.28201(17) 0.44719(12) 0.0415(3) Uani d . 1 1
C C19 0.58361(16) 1.45108(15) 0.27642(11) 0.0378(3) Uani d . 1 1
C C12 0.17045(17) 1.10761(18) 0.16377(12) 0.0463(4) Uani d . 1 1
C C20 0.69474(16) 1.48845(15) 0.21891(11) 0.0405(3) Uani d . 1 1
C C17 0.39844(16) 1.32776(15) 0.37384(11) 0.0373(3) Uani d . 1 1
C C34 0.39288(18) 1.38461(17) 0.13379(12) 0.0471(4) Uani d . 1 1
C C31 0.6898(2) 1.31935(19) 0.60547(13) 0.0534(4) Uani d . 1 1
H H31 0.6142 1.3067 0.6361 0.064 Uiso calc R 1 1
O O4 0.35987(19) 1.31515(16) 0.04410(10) 0.0804(5) Uani d . 1 1
O O1 0.33189(16) 0.90828(14) 0.00616(10) 0.0696(4) Uani d . 1 1
C C21 0.7437(2) 1.61657(19) 0.21789(15) 0.0584(5) Uani d . 1 1
H H21 0.7050 1.6760 0.2501 0.070 Uiso calc R 1 1
C C33 0.20231(19) 1.2383(2) 0.46483(16) 0.0623(5) Uani d . 1 1
H H33A 0.1976 1.2124 0.5202 0.093 Uiso calc R 1 1
H H33B 0.1391 1.1607 0.4041 0.093 Uiso calc R 1 1
H H33C 0.1779 1.3135 0.4815 0.093 Uiso calc R 1 1
C C5 0.4190(2) 0.95070(16) 0.18862(14) 0.0535(4) Uani d . 1 1
C C25 0.75349(19) 1.40223(17) 0.17003(14) 0.0540(4) Uani d . 1 1
H H25 0.7215 1.3154 0.1694 0.065 Uiso calc R 1 1
O O2 0.16039(16) 0.83495(14) 0.10388(15) 0.0914(5) Uani d . 1 1
C C16 0.08020(19) 1.2695(2) 0.24679(15) 0.0574(5) Uani d . 1 1
H H16 0.0947 1.3581 0.2915 0.069 Uiso calc R 1 1
C C23 0.9079(2) 1.5709(2) 0.12211(15) 0.0671(6) Uani d . 1 1
H H23 0.9800 1.5988 0.0903 0.080 Uiso calc R 1 1
C C13 0.03616(19) 1.0084(2) 0.11023(14) 0.0599(5) Uani d . 1 1
H H13 0.0207 0.9206 0.0631 0.072 Uiso calc R 1 1
C C30 0.8089(2) 1.3243(2) 0.64975(16) 0.0653(5) Uani d . 1 1
H H30 0.8127 1.3152 0.7104 0.078 Uiso calc R 1 1
C C28 0.9133(2) 1.3542(3) 0.5160(2) 0.0762(6) Uani d . 1 1
H H28 0.9890 1.3661 0.4855 0.091 Uiso calc R 1 1
C C14 -0.0727(2) 1.0410(3) 0.12734(16) 0.0709(6) Uani d . 1 1
H H14 -0.1620 0.9738 0.0926 0.085 Uiso calc R 1 1
C C24 0.8596(2) 1.4436(2) 0.12183(15) 0.0648(5) Uani d . 1 1
H H24 0.8983 1.3844 0.0891 0.078 Uiso calc R 1 1
C C29 0.9205(2) 1.3424(2) 0.60559(18) 0.0706(6) Uani d . 1 1
H H29 1.0003 1.3465 0.6360 0.085 Uiso calc R 1 1
C C27 0.7955(2) 1.3489(2) 0.46962(17) 0.0639(5) Uani d . 1 1
H H27 0.7917 1.3558 0.4082 0.077 Uiso calc R 1 1
C C4 0.5298(2) 0.9284(2) 0.15784(17) 0.0696(6) Uani d . 1 1
H H4 0.5400 0.9094 0.0911 0.084 Uiso calc R 1 1
C C2 0.6146(3) 0.9648(2) 0.32640(18) 0.0749(6) Uani d . 1 1
C C6 0.4065(3) 0.9812(2) 0.28845(17) 0.0773(7) Uani d . 1 1
H H6 0.3319 0.9970 0.3099 0.093 Uiso calc R 1 1
C C15 -0.0524(2) 1.1702(3) 0.19444(18) 0.0717(6) Uani d . 1 1
H H15 -0.1270 1.1911 0.2048 0.086 Uiso calc R 1 1
C C22 0.8497(2) 1.6572(2) 0.16937(18) 0.0731(6) Uani d . 1 1
H H22 0.8814 1.7433 0.1689 0.088 Uiso calc R 1 1
C C1 0.7210(4) 0.9729(3) 0.4012(2) 0.1103(10) Uani d . 1 1
H H1A 0.7904 0.9537 0.3676 0.165 Uiso calc R 1 1
H H1B 0.6772 0.9062 0.4272 0.165 Uiso calc R 1 1
H H1C 0.7633 1.0639 0.4566 0.165 Uiso calc R 1 1
C C3 0.6255(3) 0.9343(3) 0.2266(2) 0.0811(7) Uani d . 1 1
H H3 0.6994 0.9173 0.2051 0.097 Uiso calc R 1 1
C C7 0.5029(3) 0.9882(3) 0.35505(18) 0.0877(8) Uani d . 1 1
H H7 0.4935 1.0093 0.4221 0.105 Uiso calc R 1 1
C C35 0.3590(3) 1.5611(3) 0.1114(2) 0.0913(8) Uani d . 1 1
H H35B 0.3666 1.6518 0.1513 0.137 Uiso calc R 1 1
H H35A 0.2653 1.4999 0.0741 0.137 Uiso calc R 1 1
H H35C 0.4193 1.5652 0.0645 0.137 Uiso calc R 1 1

loop_
_atom_site_aniso_label
_atom_site_aniso_U_11
_atom_site_aniso_U_22
_atom_site_aniso_U_33
_atom_site_aniso_U_12
_atom_site_aniso_U_13
_atom_site_aniso_U_23
S1 0.0555(3) 0.0336(2) 0.0674(3) 0.00953(19) 0.0169(2) 0.0141(2)
O3 0.0370(6) 0.0510(6) 0.0478(6) 0.0183(5) 0.0128(5) 0.0297(5)
N2 0.0434(8) 0.0582(8) 0.0469(7) 0.0262(7) 0.0174(6) 0.0310(7)
N1 0.0384(7) 0.0492(7) 0.0440(7) 0.0221(6) 0.0125(6) 0.0260(6)
O5 0.0812(9) 0.0553(7) 0.0515(7) 0.0362(7) 0.0097(6) 0.0295(6)
C10 0.0407(8) 0.0399(8) 0.0391(8) 0.0208(7) 0.0108(6) 0.0186(6)
C18 0.0402(8) 0.0386(7) 0.0391(8) 0.0183(7) 0.0116(6) 0.0192(6)
C8 0.0405(9) 0.0353(8) 0.0470(9) 0.0120(7) 0.0154(7) 0.0169(7)
C11 0.0390(9) 0.0544(9) 0.0410(8) 0.0204(7) 0.0103(7) 0.0266(7)
C26 0.0420(9) 0.0413(8) 0.0499(9) 0.0203(7) 0.0061(7) 0.0211(7)
N3 0.0405(8) 0.0370(7) 0.0665(9) 0.0105(6) 0.0173(7) 0.0174(7)
C9 0.0388(8) 0.0355(7) 0.0370(7) 0.0141(6) 0.0097(6) 0.0171(6)
C32 0.0421(9) 0.0495(9) 0.0411(8) 0.0243(7) 0.0150(7) 0.0227(7)
C19 0.0422(9) 0.0343(7) 0.0374(7) 0.0157(7) 0.0091(6) 0.0171(6)
C12 0.0392(9) 0.0543(9) 0.0416(8) 0.0146(7) 0.0103(7) 0.0231(7)
C20 0.0402(8) 0.0360(7) 0.0373(8) 0.0096(6) 0.0067(6) 0.0156(6)
C17 0.0383(8) 0.0390(7) 0.0379(7) 0.0193(6) 0.0110(6) 0.0175(6)
C34 0.0473(10) 0.0483(9) 0.0432(9) 0.0157(8) 0.0085(7) 0.0232(7)
C31 0.0554(11) 0.0603(11) 0.0497(10) 0.0301(9) 0.0089(8) 0.0245(8)
O4 0.1224(14) 0.0725(9) 0.0388(7) 0.0412(9) 0.0013(8) 0.0200(7)
O1 0.0846(10) 0.0541(8) 0.0490(7) 0.0274(7) 0.0122(7) 0.0056(6)
C21 0.0624(12) 0.0466(9) 0.0712(12) 0.0200(9) 0.0212(10) 0.0340(9)
C33 0.0481(11) 0.0974(15) 0.0655(12) 0.0370(11) 0.0260(9) 0.0524(11)
C5 0.0718(12) 0.0342(8) 0.0576(10) 0.0222(8) 0.0291(9) 0.0231(7)
C25 0.0528(10) 0.0390(8) 0.0604(10) 0.0135(8) 0.0218(8) 0.0181(8)
O2 0.0651(10) 0.0440(8) 0.1374(15) 0.0041(7) 0.0300(10) 0.0326(9)
C16 0.0482(11) 0.0734(12) 0.0613(11) 0.0323(10) 0.0156(9) 0.0337(10)
C23 0.0573(12) 0.0717(13) 0.0573(11) 0.0091(10) 0.0221(9) 0.0326(10)
C13 0.0459(10) 0.0661(12) 0.0472(10) 0.0098(9) 0.0079(8) 0.0202(9)
C30 0.0686(13) 0.0733(13) 0.0588(11) 0.0372(11) -0.0015(10) 0.0284(10)
C28 0.0486(12) 0.0986(17) 0.1131(19) 0.0394(12) 0.0253(12) 0.0689(15)
C14 0.0384(10) 0.0953(17) 0.0600(12) 0.0134(10) 0.0042(9) 0.0325(12)
C24 0.0549(11) 0.0579(11) 0.0605(11) 0.0144(9) 0.0250(9) 0.0149(9)
C29 0.0519(12) 0.0750(13) 0.0912(15) 0.0313(11) -0.0010(11) 0.0400(12)
C27 0.0512(11) 0.0893(14) 0.0827(14) 0.0388(11) 0.0244(10) 0.0591(12)
C4 0.0756(14) 0.0833(14) 0.0634(12) 0.0378(12) 0.0333(11) 0.0405(11)
C2 0.1020(18) 0.0482(11) 0.0754(14) 0.0260(11) 0.0109(13) 0.0356(10)
C6 0.123(2) 0.0769(14) 0.0718(14) 0.0663(15) 0.0543(14) 0.0453(12)
C15 0.0422(11) 0.1032(18) 0.0780(14) 0.0350(12) 0.0131(10) 0.0444(14)
C22 0.0742(14) 0.0611(12) 0.0874(15) 0.0142(11) 0.0269(12) 0.0508(12)
C1 0.146(3) 0.0780(17) 0.106(2) 0.0447(18) -0.0054(19) 0.0468(16)
C3 0.0771(16) 0.0935(17) 0.0934(17) 0.0399(14) 0.0352(13) 0.0570(14)
C7 0.155(3) 0.0794(15) 0.0605(13) 0.0726(18) 0.0419(15) 0.0387(12)
C35 0.134(2) 0.0933(17) 0.0816(16) 0.0638(17) 0.0154(15) 0.0578(14)

loop_
_atom_type_symbol
_atom_type_description
_atom_type_scat_dispersion_real
_atom_type_scat_dispersion_imag
_atom_type_scat_source
C C 0.0033 0.0016 'International Tables Vol C Tables 4.2.6.8 and 6.1.1.4'
H H 0.0000 0.0000 'International Tables Vol C Tables 4.2.6.8 and 6.1.1.4'
N N 0.0061 0.0033 'International Tables Vol C Tables 4.2.6.8 and 6.1.1.4'
O O 0.0106 0.0060 'International Tables Vol C Tables 4.2.6.8 and 6.1.1.4'
S S 0.1246 0.1234 'International Tables Vol C Tables 4.2.6.8 and 6.1.1.4'

loop_
_geom_angle_atom_site_label_1
_geom_angle_atom_site_label_2
_geom_angle_atom_site_label_3
_geom_angle
O2 S1 O1 119.29(10)
O2 S1 N3 108.19(9)
O1 S1 N3 108.89(8)
O2 S1 C5 108.09(11)
O1 S1 C5 107.78(9)
N3 S1 C5 103.47(8)
C18 O3 C19 111.44(12)
C32 N2 N1 105.70(12)
C18 N1 N2 109.14(12)
C18 N1 C26 131.38(13)
N2 N1 C26 119.42(12)
C34 O5 C35 116.36(16)
C11 C10 C17 115.19(13)
C11 C10 C9 109.36(13)
C17 C10 C9 106.39(12)
C11 C10 H10 107.5(10)
C17 C10 H10 109.8(9)
C9 C10 H10 108.4(9)
O3 C18 N1 122.47(14)
O3 C18 C17 127.94(14)
N1 C18 C17 109.59(13)
N3 C8 C9 113.72(13)
N3 C8 H8A 108.8
C9 C8 H8A 108.8
N3 C8 H8B 108.8
C9 C8 H8B 108.8
H8A C8 H8B 107.7
C16 C11 C12 119.56(16)
C16 C11 C10 121.39(16)
C12 C11 C10 118.99(14)
C27 C26 C31 119.75(16)
C27 C26 N1 121.13(15)
C31 C26 N1 119.11(15)
C12 N3 C8 122.18(14)
C12 N3 S1 124.35(11)
C8 N3 S1 112.69(11)
C34 C9 C8 109.29(13)
C34 C9 C10 109.65(13)
C8 C9 C10 110.66(12)
C34 C9 C19 109.12(12)
C8 C9 C19 111.53(13)
C10 C9 C19 106.54(12)
N2 C32 C17 111.64(14)
N2 C32 C33 119.83(14)
C17 C32 C33 128.53(15)
O3 C19 C20 106.54(12)
O3 C19 C9 109.95(11)
C20 C19 C9 117.66(12)
O3 C19 H19 107.2(9)
C20 C19 H19 109.9(9)
C9 C19 H19 105.2(10)
C11 C12 C13 119.26(17)
C11 C12 N3 116.79(15)
C13 C12 N3 123.90(17)
C25 C20 C21 118.44(16)
C25 C20 C19 122.73(14)
C21 C20 C19 118.79(15)
C18 C17 C32 103.92(13)
C18 C17 C10 121.65(13)
C32 C17 C10 134.42(14)
O4 C34 O5 123.95(16)
O4 C34 C9 124.90(16)
O5 C34 C9 111.15(13)
C26 C31 C30 119.63(18)
C26 C31 H31 120.2
C30 C31 H31 120.2
C20 C21 C22 120.60(19)
C20 C21 H21 119.7
C22 C21 H21 119.7
C32 C33 H33A 109.5
C32 C33 H33B 109.5
H33A C33 H33B 109.5
C32 C33 H33C 109.5
H33A C33 H33C 109.5
H33B C33 H33C 109.5
C4 C5 C6 119.6(2)
C4 C5 S1 120.53(15)
C6 C5 S1 119.75(17)
C20 C25 C24 120.66(17)
C20 C25 H25 119.7
C24 C25 H25 119.7
C15 C16 C11 120.7(2)
C15 C16 H16 119.6
C11 C16 H16 119.6
C24 C23 C22 119.68(18)
C24 C23 H23 120.2
C22 C23 H23 120.2
C14 C13 C12 119.8(2)
C14 C13 H13 120.1
C12 C13 H13 120.1
C29 C30 C31 120.89(19)
C29 C30 H30 119.6
C31 C30 H30 119.6
C29 C28 C27 121.4(2)
C29 C28 H28 119.3
C27 C28 H28 119.3
C15 C14 C13 121.25(19)
C15 C14 H14 119.4
C13 C14 H14 119.4
C23 C24 C25 120.4(2)
C23 C24 H24 119.8
C25 C24 H24 119.8
C30 C29 C28 119.08(19)
C30 C29 H29 120.5
C28 C29 H29 120.5
C26 C27 C28 119.28(19)
C26 C27 H27 120.4
C28 C27 H27 120.4
C5 C4 C3 119.4(2)
C5 C4 H4 120.3
C3 C4 H4 120.3
C3 C2 C7 117.4(2)
C3 C2 C1 121.1(3)
C7 C2 C1 121.4(2)
C7 C6 C5 119.9(2)
C7 C6 H6 120.1
C5 C6 H6 120.1
C14 C15 C16 119.4(2)
C14 C15 H15 120.3
C16 C15 H15 120.3
C23 C22 C21 120.24(18)
C23 C22 H22 119.9
C21 C22 H22 119.9
C2 C1 H1A 109.5
C2 C1 H1B 109.5
H1A C1 H1B 109.5
C2 C1 H1C 109.5
H1A C1 H1C 109.5
H1B C1 H1C 109.5
C4 C3 C2 121.6(2)
C4 C3 H3 119.2
C2 C3 H3 119.2
C6 C7 C2 122.0(2)
C6 C7 H7 119.0
C2 C7 H7 119.0
O5 C35 H35B 109.5
O5 C35 H35A 109.5
H35B C35 H35A 109.5
O5 C35 H35C 109.5
H35B C35 H35C 109.5
H35A C35 H35C 109.5

loop_
_geom_bond_atom_site_label_1
_geom_bond_atom_site_label_2
_geom_bond_distance
S1 O2 1.4217(16)
S1 O1 1.4279(15)
S1 N3 1.6442(16)
S1 C5 1.752(2)
O3 C18 1.3552(18)
O3 C19 1.4627(18)
N2 C32 1.325(2)
N2 N1 1.3784(18)
N1 C18 1.3567(19)
N1 C26 1.420(2)
O5 C34 1.329(2)
O5 C35 1.453(2)
C10 C11 1.504(2)
C10 C17 1.506(2)
C10 C9 1.555(2)
C10 H10 0.977(16)
C18 C17 1.359(2)
C8 N3 1.483(2)
C8 C9 1.529(2)
C8 H8A 0.9700
C8 H8B 0.9700
C11 C16 1.384(2)
C11 C12 1.390(2)
C26 C27 1.378(3)
C26 C31 1.382(2)
N3 C12 1.422(2)
C9 C34 1.528(2)
C9 C19 1.567(2)
C32 C17 1.411(2)
C32 C33 1.491(2)
C19 C20 1.505(2)
C19 H19 0.983(16)
C12 C13 1.398(3)
C20 C25 1.379(2)
C20 C21 1.384(2)
C34 O4 1.189(2)
C31 C30 1.387(3)
C31 H31 0.9300
C21 C22 1.384(3)
C21 H21 0.9300
C33 H33A 0.9600
C33 H33B 0.9600
C33 H33C 0.9600
C5 C4 1.373(3)
C5 C6 1.382(3)
C25 C24 1.384(2)
C25 H25 0.9300
C16 C15 1.382(3)
C16 H16 0.9300
C23 C24 1.367(3)
C23 C22 1.369(3)
C23 H23 0.9300
C13 C14 1.372(3)
C13 H13 0.9300
C30 C29 1.365(3)
C30 H30 0.9300
C28 C29 1.367(3)
C28 C27 1.385(3)
C28 H28 0.9300
C14 C15 1.367(3)
C14 H14 0.9300
C24 H24 0.9300
C29 H29 0.9300
C27 H27 0.9300
C4 C3 1.376(3)
C4 H4 0.9300
C2 C3 1.377(3)
C2 C7 1.380(4)
C2 C1 1.505(4)
C6 C7 1.354(4)
C6 H6 0.9300
C15 H15 0.9300
C22 H22 0.9300
C1 H1A 0.9600
C1 H1B 0.9600
C1 H1C 0.9600
C3 H3 0.9300
C7 H7 0.9300
C35 H35B 0.9600
C35 H35A 0.9600
C35 H35C 0.9600

loop_
_geom_hbond_atom_site_label_D
_geom_hbond_atom_site_label_H
_geom_hbond_atom_site_label_A
_geom_hbond_site_symmetry_A
_geom_hbond_distance_DH
_geom_hbond_distance_HA
_geom_hbond_distance_DA
_geom_hbond_angle_DHA
C1 H1C Cg7 1_555 0.96 2.80 3.682(4) 154
C29 H29 Cg6 2_786 0.93 2.94 3.734(3) 144
C35 H35B Cg4 1_565 0.96 2.97 3.853(4) 154

loop_
_geom_torsion_atom_site_label_1
_geom_torsion_atom_site_label_2
_geom_torsion_atom_site_label_3
_geom_torsion_atom_site_label_4
_geom_torsion
C32 N2 N1 C18 0.31(17)
C32 N2 N1 C26 -177.06(14)
C19 O3 C18 N1 -168.50(13)
C19 O3 C18 C17 12.0(2)
N2 N1 C18 O3 179.90(13)
C26 N1 C18 O3 -3.2(3)
N2 N1 C18 C17 -0.52(17)
C26 N1 C18 C17 176.42(15)
C17 C10 C11 C16 107.29(17)
C9 C10 C11 C16 -132.99(15)
C17 C10 C11 C12 -75.64(18)
C9 C10 C11 C12 44.08(18)
C18 N1 C26 C27 -11.1(3)
N2 N1 C26 C27 165.55(16)
C18 N1 C26 C31 170.30(16)
N2 N1 C26 C31 -13.0(2)
C9 C8 N3 C12 15.9(2)
C9 C8 N3 S1 -173.73(11)
O2 S1 N3 C12 -15.17(18)
O1 S1 N3 C12 115.88(15)
C5 S1 N3 C12 -129.68(15)
O2 S1 N3 C8 174.75(13)
O1 S1 N3 C8 -54.20(15)
C5 S1 N3 C8 60.24(14)
N3 C8 C9 C34 -92.95(16)
N3 C8 C9 C10 27.89(18)
N3 C8 C9 C19 146.30(14)
C11 C10 C9 C34 64.66(16)
C17 C10 C9 C34 -170.33(12)
C11 C10 C9 C8 -55.97(16)
C17 C10 C9 C8 69.04(15)
C11 C10 C9 C19 -177.37(12)
C17 C10 C9 C19 -52.37(15)
N1 N2 C32 C17 0.00(18)
N1 N2 C32 C33 -179.48(16)
C18 O3 C19 C20 -174.85(12)
C18 O3 C19 C9 -46.32(16)
C34 C9 C19 O3 -172.63(12)
C8 C9 C19 O3 -51.79(16)
C10 C9 C19 O3 69.06(15)
C34 C9 C19 C20 -50.48(18)
C8 C9 C19 C20 70.36(16)
C10 C9 C19 C20 -168.78(13)
C16 C11 C12 C13 -1.5(2)
C10 C11 C12 C13 -178.65(14)
C16 C11 C12 N3 175.88(15)
C10 C11 C12 N3 -1.3(2)
C8 N3 C12 C11 -31.4(2)
S1 N3 C12 C11 159.43(13)
C8 N3 C12 C13 145.87(17)
S1 N3 C12 C13 -23.3(2)
O3 C19 C20 C25 48.67(19)
C9 C19 C20 C25 -75.2(2)
O3 C19 C20 C21 -129.00(16)
C9 C19 C20 C21 107.12(17)
O3 C18 C17 C32 -179.96(15)
N1 C18 C17 C32 0.49(17)
O3 C18 C17 C10 0.9(2)
N1 C18 C17 C10 -178.65(13)
N2 C32 C17 C18 -0.31(18)
C33 C32 C17 C18 179.12(18)
N2 C32 C17 C10 178.67(16)
C33 C32 C17 C10 -1.9(3)
C11 C10 C17 C18 142.60(15)
C9 C10 C17 C18 21.25(19)
C11 C10 C17 C32 -36.2(2)
C9 C10 C17 C32 -157.59(17)
C35 O5 C34 O4 0.7(3)
C35 O5 C34 C9 -179.09(17)
C8 C9 C34 O4 -0.3(2)
C10 C9 C34 O4 -121.7(2)
C19 C9 C34 O4 121.9(2)
C8 C9 C34 O5 179.48(13)
C10 C9 C34 O5 58.02(17)
C19 C9 C34 O5 -58.32(18)
C27 C26 C31 C30 1.4(3)
N1 C26 C31 C30 179.97(16)
C25 C20 C21 C22 -0.4(3)
C19 C20 C21 C22 177.39(18)
O2 S1 C5 C4 124.05(17)
O1 S1 C5 C4 -6.13(18)
N3 S1 C5 C4 -121.37(16)
O2 S1 C5 C6 -52.72(18)
O1 S1 C5 C6 177.09(15)
N3 S1 C5 C6 61.85(16)
C21 C20 C25 C24 0.5(3)
C19 C20 C25 C24 -177.17(17)
C12 C11 C16 C15 2.4(3)
C10 C11 C16 C15 179.42(17)
C11 C12 C13 C14 -0.4(3)
N3 C12 C13 C14 -177.57(17)
C26 C31 C30 C29 -0.2(3)
C12 C13 C14 C15 1.5(3)
C22 C23 C24 C25 -0.8(3)
C20 C25 C24 C23 0.1(3)
C31 C30 C29 C28 -0.6(3)
C27 C28 C29 C30 0.3(4)
C31 C26 C27 C28 -1.7(3)
N1 C26 C27 C28 179.71(19)
C29 C28 C27 C26 0.9(4)
C6 C5 C4 C3 1.2(3)
S1 C5 C4 C3 -175.61(17)
C4 C5 C6 C7 -0.4(3)
S1 C5 C6 C7 176.45(18)
C13 C14 C15 C16 -0.7(3)
C11 C16 C15 C14 -1.3(3)
C24 C23 C22 C21 0.9(3)
C20 C21 C22 C23 -0.3(3)
C5 C4 C3 C2 -1.3(4)
C7 C2 C3 C4 0.6(3)
C1 C2 C3 C4 -179.1(2)
C5 C6 C7 C2 -0.4(4)
C3 C2 C7 C6 0.3(4)
C1 C2 C7 C6 180.0(2)
